data_7161213
loop_
_publ_author_name
'Monika, Monika'
'Kumar, Prashant'
'Singh, Brajendra Kumar'

_publ_section_title
;
 A Sustainable Photocatalytic Regioselective Halogenation of
 1-Alkyl/Benzyl-3-Phenylquinoxalin-2(1H)-ones in Aqueous Media
;
_journal_name_full 'Organic &amp; Biomolecular Chemistry'
_journal_paper_doi 10.1039/D6OB00384B
_journal_year 2026
_chemical_formula_moiety 'C15 H9 Br Cl2 N2 O'
_chemical_formula_sum 'C15 H9 Br Cl2 N2 O'
_chemical_formula_weight 384.05
_chemical_name_systematic 3-(2-bromophenyl)-6,7-dichloro-1-methylquinoxalin-2(1H)-one
_space_group_crystal_system monoclinic
_space_group_IT_number 9
_space_group_name_Hall 'I -2ya'
_space_group_name_H-M_alt 'I 1 a 1'
_atom_sites_solution_hydrogens geom
_atom_sites_solution_primary dual
_audit_creation_date 2025-09-10
_audit_creation_method
;
Olex2 1.3
(compiled 2020.11.12 svn.r5f609507 for OlexSys, GUI svn.r6408)
;
_audit_update_record
;
2025-09-11 deposited with the CCDC.	2026-06-02 downloaded from the CCDC.
;
_cell_angle_alpha 90
_cell_angle_beta 111.773(11)
_cell_angle_gamma 90
_cell_formula_units_Z 4
_cell_length_a 6.8975(7)
_cell_length_b 31.1454(18)
_cell_length_c 7.4421(7)
_cell_measurement_reflns_used 4987
_cell_measurement_temperature 293(2)
_cell_measurement_theta_max 25.1910
_cell_measurement_theta_min 2.9980
_cell_volume 1484.7(3)
_computing_cell_refinement 'CrysAlisPro 1.171.44.121a (Rigaku OD, 2025)'
_computing_data_collection 'CrysAlisPro 1.171.44.121a (Rigaku OD, 2025)'
_computing_data_reduction 'CrysAlisPro 1.171.44.121a (Rigaku OD, 2025)'
_computing_molecular_graphics 'Olex2 1.3 (Dolomanov et al., 2009)'
_computing_publication_material 'Olex2 1.3 (Dolomanov et al., 2009)'
_computing_structure_refinement 'SHELXL 2016/4 (Sheldrick, 2015)'
_computing_structure_solution 'SHELXT 2014/5 (Sheldrick, 2014)'
_diffrn_ambient_temperature 293(2)
_diffrn_detector 'Hybrid Pixel Array Detector'
_diffrn_detector_area_resol_mean 10.0000
_diffrn_detector_type HyPix
_diffrn_measured_fraction_theta_full 0.999
_diffrn_measured_fraction_theta_max 0.913
_diffrn_measurement_details
;
List of Runs (angles in degrees, time in seconds):

  # Type    Start    End  Width  t~exp~   \w     \q     \k     \f   Frames
#--------------------------------------------------------------------------
  1  \w     -9.00  78.00   0.50    0.05    --    5.81  57.00 120.00  174
  2  \w    -67.00  19.00   0.50    0.05    --    5.81 -38.00  60.00  172
  3  \w    -67.00  19.00   0.50    0.05    --    5.81 -38.00  30.00  172
  4  \w    -68.00  19.00   0.50    0.05    --    5.81 -19.00  90.00  174
  5  \w    -68.00  19.00   0.50    0.05    --    5.81 -19.00 150.00  174
  6  \w    -68.00  20.00   0.50    0.05    --    5.81 -33.00 -88.51  176
  7  \w    -68.00  19.00   0.50    0.05    --    5.81 -19.00-150.00  174
  8  \w    -67.00  15.00   0.50    0.05    --    5.81 -38.00-180.00  164
  9  \w     -7.00  81.00   0.50    0.05    --    5.81  19.00-120.00  176
 10  \w    -17.00  71.00   0.50    0.05    --   -4.41  19.00 -30.00  176
 11  \w    -40.00   7.00   0.50    0.05    --   -4.41 103.00  54.00   94
 12  \w    -23.00  39.00   0.50    0.05    --    5.81 -99.00 150.00  124
 13  \w    -23.00  29.00   0.50    0.05    --   -4.41 -99.00   0.00  104
 14  \w     -7.00  41.00   0.50    0.05    --    5.81-103.00 -47.00   96
 15  \w    -23.00  29.00   0.50    0.05    --   -4.41 -99.00-120.00  104
 16  \w    -17.00  71.00   0.50    0.05    --   -4.41  19.00  60.00  176
;
_diffrn_measurement_device 'four-circle diffractometer'
_diffrn_measurement_device_type 'XtaLAB Synergy, Single source at home/near, HyPix'
_diffrn_measurement_method '\w scans'
_diffrn_orient_matrix_type 'CrysAlisPro convention (1999,Acta A55,543-557)'
_diffrn_orient_matrix_UB_11 0.0134953000
_diffrn_orient_matrix_UB_12 -0.0217804000
_diffrn_orient_matrix_UB_13 -0.0205781000
_diffrn_orient_matrix_UB_21 -0.1088169000
_diffrn_orient_matrix_UB_22 -0.0017984000
_diffrn_orient_matrix_UB_23 -0.0533323000
_diffrn_orient_matrix_UB_31 0.0154535000
_diffrn_orient_matrix_UB_32 0.0063800000
_diffrn_orient_matrix_UB_33 -0.0851953000
_diffrn_radiation_monochromator mirror
_diffrn_radiation_probe x-ray
_diffrn_radiation_type 'Mo K\a'
_diffrn_radiation_wavelength 0.71073
_diffrn_reflns_av_R_equivalents 0.1559
_diffrn_reflns_av_unetI/netI 0.1073
_diffrn_reflns_Laue_measured_fraction_full 0.999
_diffrn_reflns_Laue_measured_fraction_max 0.913
_diffrn_reflns_limit_h_max 9
_diffrn_reflns_limit_h_min -9
_diffrn_reflns_limit_k_max 42
_diffrn_reflns_limit_k_min -43
_diffrn_reflns_limit_l_max 10
_diffrn_reflns_limit_l_min -10
_diffrn_reflns_number 32431
_diffrn_reflns_point_group_measured_fraction_full 0.998
_diffrn_reflns_point_group_measured_fraction_max 0.863
_diffrn_reflns_theta_full 25.242
_diffrn_reflns_theta_max 31.076
_diffrn_reflns_theta_min 2.616
_diffrn_source 'micro-focus sealed X-ray tube'
_diffrn_source_type 'PhotonJet (Mo) X-ray Source'
_exptl_absorpt_coefficient_mu 3.127
_exptl_absorpt_correction_T_max 1.00000
_exptl_absorpt_correction_T_min 0.39403
_exptl_absorpt_correction_type multi-scan
_exptl_absorpt_process_details
;
CrysAlisPro 1.171.44.121a (Rigaku Oxford Diffraction, 2025)
Empirical absorption correction using spherical harmonics,
implemented in SCALE3 ABSPACK scaling algorithm.
;
_exptl_crystal_colour 'clear light colourless'
_exptl_crystal_colour_lustre clear
_exptl_crystal_colour_modifier light
_exptl_crystal_colour_primary colourless
_exptl_crystal_density_diffrn 1.718
_exptl_crystal_description block
_exptl_crystal_F_000 760
_exptl_crystal_preparation 'slow evapouration in chloroform'
_exptl_crystal_recrystallization_method 'slow evapouration in chloroform'
_exptl_crystal_size_max 0.1
_exptl_crystal_size_mid 0.1
_exptl_crystal_size_min 0.1
_refine_diff_density_max 0.261
_refine_diff_density_min -0.292
_refine_diff_density_rms 0.074
_refine_ls_abs_structure_details
;
 Flack x determined using 841 quotients [(I+)-(I-)]/[(I+)+(I-)]
 (Parsons, Flack and Wagner, Acta Cryst. B69 (2013) 249-259).
;
_refine_ls_abs_structure_Flack 0.104(12)
_refine_ls_extinction_method none
_refine_ls_goodness_of_fit_ref 0.989
_refine_ls_hydrogen_treatment constr
_refine_ls_matrix_type full
_refine_ls_number_parameters 191
_refine_ls_number_reflns 4106
_refine_ls_number_restraints 2
_refine_ls_restrained_S_all 0.988
_refine_ls_R_factor_all 0.1270
_refine_ls_R_factor_gt 0.0501
_refine_ls_shift/su_max 0.000
_refine_ls_shift/su_mean 0.000
_refine_ls_structure_factor_coef Fsqd
_refine_ls_weighting_details 'w=1/[\s^2^(Fo^2^)+(0.0398P)^2^] where P=(Fo^2^+2Fc^2^)/3'
_refine_ls_weighting_scheme calc
_refine_ls_wR_factor_gt 0.0988
_refine_ls_wR_factor_ref 0.1185
_reflns_Friedel_coverage 0.882
_reflns_Friedel_fraction_full 0.997
_reflns_Friedel_fraction_max 0.813
_reflns_number_gt 2293
_reflns_number_total 4106
_reflns_threshold_expression 'I > 2\s(I)'
_cod_data_source_file d6ob00384b2.cif
_cod_data_source_block ml-95_auto
_cod_original_cell_volume 1484.7(2)
_cod_database_code 7161213
_shelx_shelxl_version_number 2016/4
_shelx_space_group_comment
;
The symmetry employed for this shelxl refinement is uniquely defined
by the following loop, which should always be used as a source of
symmetry information in preference to the above space-group names.
They are only intended as comments.
;
_shelx_estimated_absorpt_t_max 0.745
_shelx_estimated_absorpt_t_min 0.745
_diffrn_oxdiff_digest_od_ed
;

;
_diffrn_oxdiff_measurement_exp_name ML-95.par
_reflns_odcompleteness_completeness 99.94
_reflns_odcompleteness_iscentric 1
_reflns_odcompleteness_theta 26.32
_olex2_refinement_description
;
1. Fixed Uiso
 At 1.2 times of:
  All C(H) groups
 At 1.5 times of:
  All C(H,H,H) groups
2.a Aromatic/amide H refined with riding coordinates:
 C00B(H00B), C00D(H00D), C00H(H00H), C00J(H00J), C00K(H00K), C00L(H00L)
2.b Idealised Me refined as rotating group:
 C00I(H00A,H00C,H00E)
;
_olex2_submission_original_sample_id 'ML 95'
_olex2_submission_special_instructions 'No special instructions were received'
_oxdiff_exptl_absorpt_empirical_details
;
Empirical correction (ABSPACK) includes:
- Absorption correction using spherical harmonics
- Frame scaling
;
_oxdiff_exptl_absorpt_empirical_full_max 1.638
_oxdiff_exptl_absorpt_empirical_full_min 0.592

loop_
_space_group_symop_operation_xyz
'x, y, z'
'x+1/2, -y, z'
'x+1/2, y+1/2, z+1/2'
'x+1, -y+1/2, z+1/2'

loop_
_atom_site_label
_atom_site_type_symbol
_atom_site_fract_x
_atom_site_fract_y
_atom_site_fract_z
_atom_site_U_iso_or_equiv
_atom_site_adp_type
_atom_site_occupancy
_atom_site_site_symmetry_order
_atom_site_calc_flag
_atom_site_refinement_flags_posn
_atom_site_refinement_flags_adp
_atom_site_refinement_flags_occupancy
_atom_site_disorder_assembly
_atom_site_disorder_group
Br01 Br 0.15413(14) 0.68892(3) 0.55122(13) 0.0680(3) Uani 1 1 d . . . . .
Cl00 Cl 0.5011(3) 0.42561(5) 0.5088(3) 0.0587(5) Uani 1 1 d . . . . .
Cl1 Cl 0.3669(3) 0.44476(6) 0.0616(3) 0.0640(6) Uani 1 1 d . . . . .
O004 O 0.4624(13) 0.67480(18) 0.3001(8) 0.077(2) Uani 1 1 d . . . . .
N005 N 0.5379(9) 0.58705(16) 0.6203(8) 0.0370(12) Uani 1 1 d . . . . .
N006 N 0.4215(9) 0.60424(16) 0.2236(8) 0.0381(13) Uani 1 1 d . . . . .
C007 C 0.4396(11) 0.5620(2) 0.2873(10) 0.0347(14) Uani 1 1 d . . . . .
C008 C 0.5224(10) 0.62561(19) 0.5588(9) 0.0353(15) Uani 1 1 d . . . . .
C009 C 0.5797(12) 0.6612(2) 0.7035(10) 0.0416(16) Uani 1 1 d . . . . .
C00A C 0.4957(10) 0.55363(19) 0.4849(9) 0.0342(14) Uani 1 1 d . . . . .
C00B C 0.5115(10) 0.5119(2) 0.5510(10) 0.0386(15) Uani 1 1 d . . . . .
H00B H 0.546845 0.506510 0.682272 0.046 Uiso 1 1 calc R U . . .
C00C C 0.4181(11) 0.4860(2) 0.2252(11) 0.0442(17) Uani 1 1 d . . . . .
C00D C 0.4006(11) 0.5276(2) 0.1582(10) 0.0423(16) Uani 1 1 d . . . . .
H00D H 0.362736 0.532816 0.026566 0.051 Uiso 1 1 calc R U . . .
C00E C 0.4750(10) 0.47777(19) 0.4222(10) 0.0399(16) Uani 1 1 d . . . . .
C00F C 0.4657(13) 0.6382(2) 0.3526(10) 0.0471(18) Uani 1 1 d . . . . .
C00G C 0.4396(13) 0.6920(2) 0.7172(11) 0.0469(18) Uani 1 1 d . . . . .
C00H C 0.7828(14) 0.6637(3) 0.8337(11) 0.054(2) Uani 1 1 d . . . . .
H00H H 0.878957 0.643280 0.828346 0.065 Uiso 1 1 calc R U . . .
C00I C 0.3638(14) 0.6147(3) 0.0181(10) 0.056(2) Uani 1 1 d . . . . .
H00A H 0.471448 0.604941 -0.024902 0.084 Uiso 1 1 calc R U . . .
H00C H 0.347482 0.645174 0.000578 0.084 Uiso 1 1 calc R U . . .
H00E H 0.234691 0.600706 -0.055960 0.084 Uiso 1 1 calc R U . . .
C00J C 0.7034(18) 0.7258(3) 0.9794(13) 0.073(3) Uani 1 1 d . . . . .
H00J H 0.745355 0.747534 1.071664 0.087 Uiso 1 1 calc R U . . .
C00K C 0.5024(17) 0.7242(2) 0.8545(12) 0.061(2) Uani 1 1 d . . . . .
H00K H 0.407133 0.744713 0.861001 0.073 Uiso 1 1 calc R U . . .
C00L C 0.8472(16) 0.6957(3) 0.9719(12) 0.068(2) Uani 1 1 d . . . . .
H00L H 0.984969 0.696878 1.058428 0.081 Uiso 1 1 calc R U . . .

loop_
_atom_site_aniso_label
_atom_site_aniso_U_11
_atom_site_aniso_U_22
_atom_site_aniso_U_33
_atom_site_aniso_U_23
_atom_site_aniso_U_13
_atom_site_aniso_U_12
Br01 0.0659(5) 0.0543(5) 0.0862(6) 0.0061(5) 0.0310(4) 0.0132(5)
Cl00 0.0543(12) 0.0266(8) 0.0931(14) 0.0058(9) 0.0248(11) 0.0018(8)
Cl1 0.0609(13) 0.0474(11) 0.0829(14) -0.0301(10) 0.0257(11) -0.0088(10)
O004 0.151(7) 0.029(3) 0.061(4) 0.006(2) 0.051(4) 0.004(3)
N005 0.037(3) 0.032(3) 0.042(3) 0.000(2) 0.014(3) 0.002(2)
N006 0.050(4) 0.031(3) 0.036(3) 0.003(2) 0.019(3) 0.007(3)
C007 0.033(3) 0.030(3) 0.041(4) -0.002(2) 0.014(3) 0.003(3)
C008 0.042(4) 0.028(3) 0.039(4) 0.002(3) 0.018(3) 0.002(3)
C009 0.057(5) 0.027(3) 0.046(4) 0.002(3) 0.025(4) -0.002(3)
C00A 0.033(4) 0.031(3) 0.043(4) -0.001(3) 0.019(3) 0.005(3)
C00B 0.038(4) 0.027(3) 0.049(4) 0.006(3) 0.014(3) 0.005(3)
C00C 0.038(4) 0.033(4) 0.061(5) -0.014(3) 0.018(4) -0.006(3)
C00D 0.040(4) 0.049(4) 0.040(4) -0.010(3) 0.017(3) -0.002(3)
C00E 0.034(4) 0.021(3) 0.066(5) 0.000(3) 0.020(3) -0.001(3)
C00F 0.066(5) 0.028(4) 0.053(4) 0.000(3) 0.028(4) 0.003(3)
C00G 0.067(5) 0.022(3) 0.058(4) 0.003(3) 0.031(4) 0.000(3)
C00H 0.062(6) 0.039(5) 0.060(5) -0.008(4) 0.022(5) -0.002(4)
C00I 0.079(6) 0.053(5) 0.040(4) 0.007(3) 0.026(4) 0.007(4)
C00J 0.115(9) 0.048(5) 0.063(6) -0.023(4) 0.043(6) -0.023(5)
C00K 0.095(7) 0.036(4) 0.067(5) -0.008(4) 0.048(5) 0.000(4)
C00L 0.075(7) 0.068(6) 0.054(5) -0.015(4) 0.017(5) -0.020(5)

loop_
_atom_type_symbol
_atom_type_description
_atom_type_scat_dispersion_real
_atom_type_scat_dispersion_imag
_atom_type_scat_source
C C 0.0033 0.0016 'International Tables Vol C Tables 4.2.6.8 and 6.1.1.4'
H H 0.0000 0.0000 'International Tables Vol C Tables 4.2.6.8 and 6.1.1.4'
Br Br -0.2901 2.4595 'International Tables Vol C Tables 4.2.6.8 and 6.1.1.4'
Cl Cl 0.1484 0.1585 'International Tables Vol C Tables 4.2.6.8 and 6.1.1.4'
N N 0.0061 0.0033 'International Tables Vol C Tables 4.2.6.8 and 6.1.1.4'
O O 0.0106 0.0060 'International Tables Vol C Tables 4.2.6.8 and 6.1.1.4'

loop_
_geom_angle_atom_site_label_1
_geom_angle_atom_site_label_2
_geom_angle_atom_site_label_3
_geom_angle
_geom_angle_site_symmetry_1
_geom_angle_site_symmetry_3
_geom_angle_publ_flag
C008 N005 C00A 118.3(6) . . ?
C007 N006 C00I 121.4(5) . . ?
C00F N006 C007 121.3(5) . . ?
C00F N006 C00I 117.3(6) . . ?
N006 C007 C00A 119.3(6) . . ?
N006 C007 C00D 121.5(6) . . ?
C00D C007 C00A 119.3(6) . . ?
N005 C008 C009 118.4(6) . . ?
N005 C008 C00F 124.9(6) . . ?
C00F C008 C009 116.5(5) . . ?
C00G C009 C008 124.0(7) . . ?
C00H C009 C008 118.5(6) . . ?
C00H C009 C00G 117.6(7) . . ?
C007 C00A N005 121.3(6) . . ?
C00B C00A N005 118.4(6) . . ?
C00B C00A C007 120.2(6) . . ?
C00A C00B H00B 119.9 . . ?
C00A C00B C00E 120.3(6) . . ?
C00E C00B H00B 119.9 . . ?
C00D C00C Cl1 118.7(6) . . ?
C00D C00C C00E 120.5(6) . . ?
C00E C00C Cl1 120.8(5) . . ?
C007 C00D H00D 119.9 . . ?
C00C C00D C007 120.2(6) . . ?
C00C C00D H00D 119.9 . . ?
C00B C00E Cl00 119.5(5) . . ?
C00B C00E C00C 119.5(6) . . ?
C00C C00E Cl00 120.9(5) . . ?
O004 C00F N006 121.8(6) . . ?
O004 C00F C008 123.4(6) . . ?
N006 C00F C008 114.8(5) . . ?
C009 C00G Br01 119.9(5) . . ?
C00K C00G Br01 118.8(7) . . ?
C00K C00G C009 121.2(8) . . ?
C009 C00H H00H 119.1 . . ?
C009 C00H C00L 121.7(8) . . ?
C00L C00H H00H 119.1 . . ?
N006 C00I H00A 109.5 . . ?
N006 C00I H00C 109.5 . . ?
N006 C00I H00E 109.5 . . ?
H00A C00I H00C 109.5 . . ?
H00A C00I H00E 109.5 . . ?
H00C C00I H00E 109.5 . . ?
C00K C00J H00J 119.5 . . ?
C00K C00J C00L 121.0(8) . . ?
C00L C00J H00J 119.5 . . ?
C00G C00K H00K 120.2 . . ?
C00J C00K C00G 119.6(8) . . ?
C00J C00K H00K 120.2 . . ?
C00H C00L C00J 118.9(9) . . ?
C00H C00L H00L 120.6 . . ?
C00J C00L H00L 120.6 . . ?

loop_
_geom_bond_atom_site_label_1
_geom_bond_atom_site_label_2
_geom_bond_distance
_geom_bond_site_symmetry_2
_geom_bond_publ_flag
Br01 C00G 1.899(9) . ?
Cl00 C00E 1.732(6) . ?
Cl1 C00C 1.715(7) . ?
O004 C00F 1.202(8) . ?
N005 C008 1.275(8) . ?
N005 C00A 1.402(8) . ?
N006 C007 1.389(8) . ?
N006 C00F 1.384(8) . ?
N006 C00I 1.467(9) . ?
C007 C00A 1.400(9) . ?
C007 C00D 1.396(9) . ?
C008 C009 1.493(9) . ?
C008 C00F 1.489(9) . ?
C009 C00G 1.391(10) . ?
C009 C00H 1.378(11) . ?
C00A C00B 1.381(9) . ?
C00B H00B 0.9300 . ?
C00B C00E 1.389(9) . ?
C00C C00D 1.377(10) . ?
C00C C00E 1.394(10) . ?
C00D H00D 0.9300 . ?
C00G C00K 1.383(10) . ?
C00H H00H 0.9300 . ?
C00H C00L 1.382(11) . ?
C00I H00A 0.9600 . ?
C00I H00C 0.9600 . ?
C00I H00E 0.9600 . ?
C00J H00J 0.9300 . ?
C00J C00K 1.354(13) . ?
C00J C00L 1.382(14) . ?
C00K H00K 0.9300 . ?
C00L H00L 0.9300 . ?

loop_
_geom_torsion_atom_site_label_1
_geom_torsion_atom_site_label_2
_geom_torsion_atom_site_label_3
_geom_torsion_atom_site_label_4
_geom_torsion
_geom_torsion_site_symmetry_1
_geom_torsion_site_symmetry_2
_geom_torsion_site_symmetry_3
_geom_torsion_site_symmetry_4
_geom_torsion_publ_flag
Br01 C00G C00K C00J 177.2(6) . . . . ?
Cl1 C00C C00D C007 179.5(5) . . . . ?
Cl1 C00C C00E Cl00 1.4(8) . . . . ?
Cl1 C00C C00E C00B -178.7(5) . . . . ?
N005 C008 C009 C00G -116.4(7) . . . . ?
N005 C008 C009 C00H 62.7(9) . . . . ?
N005 C008 C00F O004 -176.2(8) . . . . ?
N005 C008 C00F N006 2.2(11) . . . . ?
N005 C00A C00B C00E -178.7(6) . . . . ?
N006 C007 C00A N005 -1.3(9) . . . . ?
N006 C007 C00A C00B 179.0(6) . . . . ?
N006 C007 C00D C00C -179.5(6) . . . . ?
C007 N006 C00F O004 175.6(7) . . . . ?
C007 N006 C00F C008 -2.9(10) . . . . ?
C007 C00A C00B C00E 0.9(10) . . . . ?
C008 N005 C00A C007 0.6(9) . . . . ?
C008 N005 C00A C00B -179.8(6) . . . . ?
C008 C009 C00G Br01 2.2(9) . . . . ?
C008 C009 C00G C00K -180.0(6) . . . . ?
C008 C009 C00H C00L -179.9(7) . . . . ?
C009 C008 C00F O004 -0.8(12) . . . . ?
C009 C008 C00F N006 177.6(6) . . . . ?
C009 C00G C00K C00J -0.6(11) . . . . ?
C009 C00H C00L C00J 0.2(13) . . . . ?
C00A N005 C008 C009 -176.4(6) . . . . ?
C00A N005 C008 C00F -1.1(10) . . . . ?
C00A C007 C00D C00C -0.3(10) . . . . ?
C00A C00B C00E Cl00 178.6(5) . . . . ?
C00A C00B C00E C00C -1.2(10) . . . . ?
C00D C007 C00A N005 179.5(6) . . . . ?
C00D C007 C00A C00B -0.2(10) . . . . ?
C00D C00C C00E Cl00 -179.1(6) . . . . ?
C00D C00C C00E C00B 0.8(10) . . . . ?
C00E C00C C00D C007 0.0(11) . . . . ?
C00F N006 C007 C00A 2.5(10) . . . . ?
C00F N006 C007 C00D -178.2(7) . . . . ?
C00F C008 C009 C00G 67.9(9) . . . . ?
C00F C008 C009 C00H -113.0(8) . . . . ?
C00G C009 C00H C00L -0.7(11) . . . . ?
C00H C009 C00G Br01 -176.9(5) . . . . ?
C00H C009 C00G C00K 0.9(10) . . . . ?
C00I N006 C007 C00A 179.8(7) . . . . ?
C00I N006 C007 C00D -1.0(10) . . . . ?
C00I N006 C00F O004 -1.8(12) . . . . ?
C00I N006 C00F C008 179.8(7) . . . . ?
C00K C00J C00L C00H 0.2(13) . . . . ?
C00L C00J C00K C00G 0.0(13) . . . . ?
